data_1501836
loop_
_publ_author_name
'Yu, Yang'
'Song, Weixia'
'Zhu, Chenggen'
'Lin, Sheng'
'Zhao, Feng'
'Wu, Xiuli'
'Yue, Zhenggang'
'Liu, Bo'
'Wang, Sujuan'
'Yuan, Shaopeng'
'Hou, Qi'
'Shi, Jiangong'

_publ_section_title
;
 Homosecoiridoids from the flower buds of Lonicera japonica.
;
_journal_issue 10
_journal_name_full 'Journal of natural products'
_journal_page_first 2151
_journal_page_last 2160
_journal_paper_doi 10.1021/np2004566
_journal_volume 74
_journal_year 2011
_chemical_absolute_configuration ad
_chemical_formula_moiety 'C16 H22 O10'
_chemical_formula_sum 'C16 H22 O10'
_chemical_formula_weight 374.34
_chemical_name_systematic
; 
 ? 
;
_space_group_IT_number 19
_symmetry_cell_setting orthorhombic
_symmetry_space_group_name_Hall 'P 2ac 2ab'
_symmetry_space_group_name_H-M 'P 21 21 21'
_atom_sites_solution_hydrogens geom
_atom_sites_solution_primary direct
_atom_sites_solution_secondary difmap
_audit_creation_method SHELXL-97
_cell_angle_alpha 90.00
_cell_angle_beta 90.00
_cell_angle_gamma 90.00
_cell_formula_units_Z 4
_cell_length_a 8.4601(17)
_cell_length_b 11.033(2)
_cell_length_c 18.202(4)
_cell_measurement_temperature 293(2)
_cell_volume 1699.0(6)
_computing_cell_refinement 'CrystalClear (Rigaku Inc., 2008)'
_computing_data_collection 'CrystalClear (Rigaku Inc., 2008)'
_computing_data_reduction 'CrystalClear (Rigaku Inc., 2008)'
_computing_molecular_graphics ORTEPII(Johnson,1976)andPLUTON(Spek,1990)
_computing_publication_material 'SHELXL97(Sheldrick, 1997)'
_computing_structure_refinement 'SHELXL-97 (Sheldrick, 1997)'
_computing_structure_solution 'SHELXS-97 (Sheldrick, 1990)'
_diffrn_ambient_temperature 293(2)
_diffrn_detector_area_resol_mean 0
_diffrn_measured_fraction_theta_full 0.956
_diffrn_measured_fraction_theta_max 0.956
_diffrn_measurement_device_type 'MicroMax 002+'
_diffrn_measurement_method \f\k
_diffrn_radiation_monochromator confocal
_diffrn_radiation_source 'fine-focus sealed tube'
_diffrn_radiation_type CuK\a
_diffrn_radiation_wavelength 1.54178
_diffrn_reflns_av_R_equivalents 0.0616
_diffrn_reflns_av_sigmaI/netI 0.0629
_diffrn_reflns_limit_h_max 9
_diffrn_reflns_limit_h_min -7
_diffrn_reflns_limit_k_max 13
_diffrn_reflns_limit_k_min -12
_diffrn_reflns_limit_l_max 20
_diffrn_reflns_limit_l_min -21
_diffrn_reflns_number 6600
_diffrn_reflns_theta_full 70.87
_diffrn_reflns_theta_max 70.87
_diffrn_reflns_theta_min 4.69
_diffrn_standards_decay_% 0
_diffrn_standards_interval_count 0
_diffrn_standards_interval_time 0
_diffrn_standards_number 0
_exptl_absorpt_coefficient_mu 1.058
_exptl_absorpt_correction_type none
_exptl_crystal_colour yellow
_exptl_crystal_density_diffrn 1.463
_exptl_crystal_density_method 'not measured'
_exptl_crystal_description block
_exptl_crystal_F_000 792
_exptl_crystal_size_max 0.58
_exptl_crystal_size_mid 0.47
_exptl_crystal_size_min 0.34
_refine_diff_density_max 0.260
_refine_diff_density_min -0.217
_refine_diff_density_rms 0.052
_refine_ls_abs_structure_details 'Flack H D (1983), Acta Cryst. A39, 876-881'
_refine_ls_abs_structure_Flack 0.2(4)
_refine_ls_extinction_coef 0.0017(5)
_refine_ls_extinction_expression Fc^*^=kFc[1+0.001xFc^2^\l^3^/sin(2\q)]^-1/4^
_refine_ls_extinction_method SHELXL
_refine_ls_goodness_of_fit_ref 1.050
_refine_ls_hydrogen_treatment constr
_refine_ls_matrix_type full
_refine_ls_number_parameters 241
_refine_ls_number_reflns 2966
_refine_ls_number_restraints 0
_refine_ls_restrained_S_all 1.050
_refine_ls_R_factor_all 0.0864
_refine_ls_R_factor_gt 0.0658
_refine_ls_shift/su_max 0.000
_refine_ls_shift/su_mean 0.000
_refine_ls_structure_factor_coef Fsqd
_refine_ls_weighting_details 'calc w=1/[\s^2^(Fo^2^)+(0.0982P)^2^+0.0355P] where P=(Fo^2^+2Fc^2^)/3'
_refine_ls_weighting_scheme calc
_refine_ls_wR_factor_gt 0.1517
_refine_ls_wR_factor_ref 0.1682
_reflns_number_gt 2211
_reflns_number_total 2966
_reflns_threshold_expression >2sigma(I)
_cod_data_source_file np2004566_si_002.cif
_cod_data_source_block a
_cod_depositor_comments
;
The following automatic conversions were performed:

'_symmetry_cell_setting' value 'Orthorhombic' changed to
'orthorhombic' according to
/home/saulius/struct/CIF-dictionaries/cif_core.dic dictionary named
'cif_core.dic' version 2.4.1 from 2010-06-29.

Automatic conversion script
Id: cif_fix_values 1715 2011-07-08 13:25:40Z adriana 
;
_cod_original_sg_symbol_H-M P212121
_cod_database_code 1501836

loop_
_symmetry_equiv_pos_as_xyz
'x, y, z'
'-x+1/2, -y, z+1/2'
'-x, y+1/2, -z+1/2'
'x+1/2, -y+1/2, -z'

loop_
_atom_site_label
_atom_site_type_symbol
_atom_site_fract_x
_atom_site_fract_y
_atom_site_fract_z
_atom_site_U_iso_or_equiv
_atom_site_adp_type
_atom_site_occupancy
_atom_site_symmetry_multiplicity
_atom_site_calc_flag
_atom_site_refinement_flags
_atom_site_disorder_assembly
_atom_site_disorder_group
O1 O -0.1247(4) -0.3993(3) -0.21123(17) 0.0669(10) Uani 1 1 d . C .
O2 O -0.6041(3) -0.3517(3) -0.22508(15) 0.0483(7) Uani 1 1 d . C .
O3 O -0.1207(4) -0.0522(3) -0.27964(17) 0.0636(9) Uani 1 1 d . C .
H3A H -0.0426 -0.0094 -0.2857 0.095 Uiso 1 1 calc R . .
O4 O -0.0718(3) -0.2575(3) -0.29269(18) 0.0623(9) Uani 1 1 d . C .
O1' O -0.6441(3) -0.1463(2) -0.20414(14) 0.0434(7) Uani 1 1 d . C .
O2' O -0.4764(3) -0.1872(3) -0.07293(17) 0.0607(9) Uani 1 1 d . . .
H2A H -0.4021 -0.1508 -0.0916 0.091 Uiso 1 1 calc R . .
O3' O -0.6019(4) -0.0606(3) 0.05003(17) 0.0721(10) Uani 1 1 d . . .
H3B H -0.6285 -0.0837 0.0910 0.098 Uiso 1 1 calc R . .
O4' O -0.9456(4) -0.0629(3) 0.05701(16) 0.0602(9) Uani 1 1 d . . .
H4A H -0.9610 -0.1343 0.0672 0.090 Uiso 1 1 calc R . .
O5' O -0.8642(3) -0.0915(2) -0.14013(13) 0.0429(7) Uani 1 1 d . . .
O6' O -1.2139(3) -0.0919(3) -0.13481(17) 0.0601(9) Uani 1 1 d . . .
H6A H -1.1802 -0.0854 -0.1769 0.090 Uiso 1 1 calc R . .
C1' C -0.7221(4) -0.1597(4) -0.1367(2) 0.0429(9) Uani 1 1 d . . .
H1A H -0.7467 -0.2454 -0.1284 0.051 Uiso 1 1 calc R . .
C2' C -0.6150(5) -0.1140(4) -0.0767(2) 0.0456(10) Uani 1 1 d . . .
H2B H -0.5842 -0.0304 -0.0878 0.055 Uiso 1 1 calc R . .
C3' C -0.6997(5) -0.1163(4) -0.0038(2) 0.0452(10) Uani 1 1 d . . .
H3C H -0.7166 -0.2011 0.0103 0.054 Uiso 1 1 calc R . .
C4' C -0.8588(5) -0.0551(4) -0.0099(2) 0.0485(11) Uani 1 1 d . . .
H4B H -0.8391 0.0310 -0.0193 0.058 Uiso 1 1 calc R . .
C5' C -0.9542(4) -0.1032(4) -0.0743(2) 0.0434(10) Uani 1 1 d . . .
H5A H -0.9778 -0.1891 -0.0659 0.052 Uiso 1 1 calc R . .
C6' C -1.1068(5) -0.0352(5) -0.0851(2) 0.0561(12) Uani 1 1 d . . .
H6B H -1.1585 -0.0263 -0.0379 0.067 Uiso 1 1 calc R . .
H6C H -1.0827 0.0454 -0.1032 0.067 Uiso 1 1 calc R . .
C1 C -0.6628(5) -0.2403(4) -0.2556(2) 0.0448(10) Uani 1 1 d . . .
H1B H -0.7752 -0.2495 -0.2673 0.067 Uiso 1 1 calc R A 1
C3 C -0.4463(5) -0.3627(4) -0.2244(2) 0.0473(10) Uani 1 1 d . . .
H3D H -0.4046 -0.4283 -0.1989 0.057 Uiso 1 1 calc R C .
C4 C -0.3429(5) -0.2880(4) -0.2573(2) 0.0417(9) Uani 1 1 d . C .
C5 C -0.3980(4) -0.1816(3) -0.3015(2) 0.0396(9) Uani 1 1 d . . .
H5B H -0.3970 -0.1102 -0.2696 0.048 Uiso 1 1 calc R B 1
C6 C -0.2819(5) -0.1598(5) -0.3632(2) 0.0508(11) Uani 1 1 d . C .
H6D H -0.2832 -0.2277 -0.3970 0.061 Uiso 1 1 calc R . .
H6E H -0.3108 -0.0872 -0.3900 0.061 Uiso 1 1 calc R . .
C7 C -0.1199(5) -0.1455(5) -0.3307(3) 0.0562(12) Uani 1 1 d . . .
H7A H -0.0440 -0.1270 -0.3698 0.067 Uiso 1 1 calc R C .
C8 C -0.5885(5) -0.3018(4) -0.3816(2) 0.0539(11) Uani 0.64(4) 1 d P C 1
H8A H -0.5590 -0.3794 -0.3671 0.065 Uiso 0.64(4) 1 calc PR C 1
C9 C -0.5726(5) -0.2054(4) -0.3252(2) 0.0431(9) Uani 0.64(4) 1 d P C 1
H9A H -0.6173 -0.1300 -0.3447 0.052 Uiso 0.64(4) 1 calc PR C 1
C10 C -0.637(4) -0.2910(17) -0.4472(8) 0.070(8) Uani 0.64(4) 1 d P C 1
H10B H -0.6686 -0.2156 -0.4648 0.085 Uiso 0.64(4) 1 calc PR C 1
H10A H -0.6422 -0.3586 -0.4776 0.085 Uiso 0.64(4) 1 calc PR C 1
C11 C -0.1769(5) -0.3183(4) -0.2511(2) 0.0504(11) Uani 1 1 d . . .

loop_
_atom_site_aniso_label
_atom_site_aniso_U_11
_atom_site_aniso_U_22
_atom_site_aniso_U_33
_atom_site_aniso_U_23
_atom_site_aniso_U_13
_atom_site_aniso_U_12
O1 0.059(2) 0.079(2) 0.0632(19) 0.0041(18) -0.0073(16) 0.0285(19)
O2 0.0472(17) 0.0410(15) 0.0568(17) 0.0032(14) 0.0087(13) 0.0000(13)
O3 0.054(2) 0.070(2) 0.067(2) -0.0090(17) 0.0051(16) -0.0184(18)
O4 0.0371(17) 0.081(2) 0.069(2) -0.0031(19) 0.0033(15) 0.0092(16)
O1' 0.0415(15) 0.0414(15) 0.0473(15) -0.0023(13) 0.0104(12) -0.0017(12)
O2' 0.0390(17) 0.073(2) 0.070(2) 0.0185(18) -0.0036(15) 0.0033(15)
O3' 0.064(2) 0.098(3) 0.0547(18) 0.0005(18) -0.0089(16) -0.020(2)
O4' 0.069(2) 0.067(2) 0.0445(16) -0.0021(16) 0.0118(15) 0.0083(17)
O5' 0.0370(15) 0.0521(16) 0.0397(14) -0.0005(13) 0.0017(11) 0.0085(13)
O6' 0.0367(17) 0.088(2) 0.0553(17) -0.0049(18) 0.0029(13) -0.0065(16)
C1' 0.034(2) 0.047(2) 0.048(2) -0.001(2) 0.0013(17) 0.0022(18)
C2' 0.035(2) 0.051(2) 0.051(2) 0.008(2) -0.0036(18) -0.0015(19)
C3' 0.034(2) 0.054(3) 0.047(2) 0.002(2) -0.0003(17) -0.0023(19)
C4' 0.048(3) 0.056(3) 0.042(2) -0.002(2) 0.0048(19) -0.004(2)
C5' 0.033(2) 0.052(3) 0.046(2) -0.003(2) 0.0023(17) 0.0008(18)
C6' 0.038(2) 0.076(3) 0.054(3) -0.006(2) 0.004(2) 0.019(2)
C1 0.033(2) 0.045(2) 0.057(2) -0.002(2) -0.0017(19) -0.0050(17)
C3 0.049(3) 0.048(2) 0.046(2) 0.000(2) 0.0040(19) 0.006(2)
C4 0.034(2) 0.050(2) 0.041(2) -0.004(2) 0.0028(17) 0.0055(18)
C5 0.041(2) 0.038(2) 0.0401(19) 0.0010(18) -0.0017(16) 0.0010(18)
C6 0.041(2) 0.068(3) 0.043(2) 0.005(2) 0.0012(18) -0.003(2)
C7 0.044(3) 0.074(3) 0.051(2) 0.006(3) 0.0083(19) 0.003(2)
C8 0.054(3) 0.054(3) 0.053(3) -0.005(2) 0.000(2) -0.008(2)
C9 0.042(2) 0.041(2) 0.047(2) 0.001(2) -0.0007(18) 0.0036(18)
C10 0.22(2) 0.074(7) 0.056(7) 0.014(5) -0.053(10) -0.078(11)
C11 0.047(3) 0.057(3) 0.048(2) -0.005(2) -0.003(2) 0.007(2)

loop_
_atom_type_symbol
_atom_type_description
_atom_type_scat_dispersion_real
_atom_type_scat_dispersion_imag
_atom_type_scat_source
C C 0.0181 0.0091 'International Tables Vol C Tables 4.2.6.8 and 6.1.1.4'
H H 0.0000 0.0000 'International Tables Vol C Tables 4.2.6.8 and 6.1.1.4'
O O 0.0492 0.0322 'International Tables Vol C Tables 4.2.6.8 and 6.1.1.4'

loop_
_geom_angle_atom_site_label_1
_geom_angle_atom_site_label_2
_geom_angle_atom_site_label_3
_geom_angle
C3 O2 C1 115.1(3)
C7 O3 H3A 109.5
C11 O4 C7 119.9(3)
C1' O1' C1 116.9(3)
C2' O2' H2A 109.5
C3' O3' H3B 109.5
C4' O4' H4A 109.5
C1' O5' C5' 111.6(3)
C6' O6' H6A 109.5
O1' C1' O5' 107.7(3)
O1' C1' C2' 108.5(3)
O5' C1' C2' 111.4(3)
O1' C1' H1A 109.7
O5' C1' H1A 109.7
C2' C1' H1A 109.7
O2' C2' C1' 109.9(3)
O2' C2' C3' 109.8(3)
C1' C2' C3' 110.3(3)
O2' C2' H2B 108.9
C1' C2' H2B 108.9
C3' C2' H2B 108.9
O3' C3' C2' 108.8(3)
O3' C3' C4' 112.1(4)
C2' C3' C4' 110.6(3)
O3' C3' H3C 108.4
C2' C3' H3C 108.4
C4' C3' H3C 108.4
O4' C4' C3' 111.7(4)
O4' C4' C5' 111.4(3)
C3' C4' C5' 112.0(3)
O4' C4' H4B 107.1
C3' C4' H4B 107.1
C5' C4' H4B 107.1
O5' C5' C6' 107.6(3)
O5' C5' C4' 109.5(3)
C6' C5' C4' 112.5(4)
O5' C5' H5A 109.1
C6' C5' H5A 109.1
C4' C5' H5A 109.1
O6' C6' C5' 114.2(4)
O6' C6' H6B 108.7
C5' C6' H6B 108.7
O6' C6' H6C 108.7
C5' C6' H6C 108.7
H6D C6' H6C 107.6
O1' C1 O2 109.6(3)
O1' C1 C9 108.1(3)
O2 C1 C9 111.3(3)
O1' C1 H1B 109.3
O2 C1 H1B 109.3
C9 C1 H1B 109.3
O2 C3 C4 126.1(4)
O2 C3 H3D 116.9
C4 C3 H3D 116.9
C3 C4 C11 117.1(4)
C3 C4 C5 121.2(4)
C11 C4 C5 121.6(4)
C4 C5 C6 108.8(3)
C4 C5 C9 108.1(3)
C6 C5 C9 115.9(3)
C4 C5 H5B 107.9
C6 C5 H5B 107.9
C9 C5 H5B 107.9
C7 C6 C5 108.5(3)
C7 C6 H6D 110.0
C5 C6 H6D 110.0
C7 C6 H6E 110.0
C5 C6 H6E 110.0
H6B C6 H6E 108.4
O3 C7 O4 108.0(3)
O3 C7 C6 109.7(4)
O4 C7 C6 110.5(4)
O3 C7 H7A 109.5
O4 C7 H7A 109.5
C6 C7 H7A 109.5
C10 C8 C9 127.8(12)
C10 C8 H8A 116.1
C9 C8 H8A 116.1
C8 C9 C1 110.4(4)
C8 C9 C5 113.4(3)
C1 C9 C5 106.6(3)
C8 C9 H9A 108.8
C1 C9 H9A 108.8
C5 C9 H9A 108.8
C8 C10 H10B 120.0
C8 C10 H10A 120.0
H10B C10 H10A 120.0
O1 C11 O4 117.1(4)
O1 C11 C4 124.1(4)
O4 C11 C4 118.8(4)

loop_
_geom_bond_atom_site_label_1
_geom_bond_atom_site_label_2
_geom_bond_distance
O1 C11 1.233(5)
O2 C3 1.341(5)
O2 C1 1.437(5)
O3 C7 1.387(6)
O3 H3A 0.8200
O4 C11 1.348(5)
O4 C7 1.473(6)
O1' C1' 1.401(5)
O1' C1 1.406(5)
O2' C2' 1.425(5)
O2' H2A 0.8200
O3' C3' 1.422(5)
O3' H3B 0.8200
O4' C4' 1.425(5)
O4' H4A 0.8200
O5' C1' 1.420(5)
O5' C5' 1.425(4)
O6' C6' 1.424(6)
O6' H6A 0.8200
C1' C2' 1.506(6)
C1' H1A 0.9800
C2' C3' 1.508(6)
C2' H2B 0.9800
C3' C4' 1.510(6)
C3' H3C 0.9800
C4' C5' 1.518(6)
C4' H4B 0.9800
C5' C6' 1.507(6)
C5' H5A 0.9800
C6' H6B 0.9700
C6' H6C 0.9700
C1 C9 1.528(6)
C1 H1B 0.9800
C3 C4 1.342(6)
C3 H3D 0.9300
C4 C11 1.448(6)
C4 C5 1.499(6)
C5 C6 1.510(5)
C5 C9 1.560(6)
C5 H5B 0.9800
C6 C7 1.501(6)
C6 H6D 0.9700
C6 H6E 0.9700
C7 H7A 0.9800
C8 C10 1.269(13)
C8 C9 1.484(6)
C8 H8A 0.9300
C9 H9A 0.9800
C10 H10B 0.9300
C10 H10A 0.9300

loop_
_geom_hbond_atom_site_label_D
_geom_hbond_atom_site_label_H
_geom_hbond_atom_site_label_A
_geom_hbond_distance_DH
_geom_hbond_distance_HA
_geom_hbond_distance_DA
_geom_hbond_angle_DHA
_geom_hbond_site_symmetry_A
O3 H3A O1 0.82 1.87 2.680(4) 172.1 3_554
O6' H6A O3 0.82 1.97 2.786(4) 172.2 1_455
O2' H2B O6' 0.82 1.89 2.703(4) 170.6 1_655
O4' H4B O2' 0.82 1.98 2.785(5) 168.5 4_445
